data_4086636
loop_
_publ_author_name
'Wei, Yun'
'Wang, Shaowu'
'Zhu, Xiancui'
'Zhou, Shuangliu'
'Mu, Xiaolong'
'Huang, Zeming'
'Hong, Dongjing'

_publ_section_title
;
 Aluminum Complexes Bearing N-Protected 2-Amino- or 2-Imino-Functionalized
 Pyrrolyl Ligands: Synthesis, Structure, and Catalysis for Preparation of
 Pyrrolyl-End-Functionalized Polyesters
;
_journal_issue 16
_journal_name_full Organometallics
_journal_page_first 2621
_journal_paper_doi 10.1021/acs.organomet.6b00327
_journal_volume 35
_journal_year 2016
_chemical_formula_sum 'C44 H70 Al2 N4 O2'
_chemical_formula_weight 741.00
_chemical_name_systematic
; 
 ? 
;
_space_group_IT_number 14
_symmetry_cell_setting monoclinic
_symmetry_space_group_name_Hall '-P 2yn'
_symmetry_space_group_name_H-M 'P 1 21/n 1'
_atom_sites_solution_hydrogens geom
_atom_sites_solution_primary direct
_atom_sites_solution_secondary difmap
_audit_creation_method SHELXL-97
_cell_angle_alpha 90.00
_cell_angle_beta 92.0870(10)
_cell_angle_gamma 90.00
_cell_formula_units_Z 2
_cell_length_a 11.2538(8)
_cell_length_b 11.4035(8)
_cell_length_c 17.9409(13)
_cell_measurement_reflns_used 7104
_cell_measurement_temperature 293(2)
_cell_measurement_theta_max 27.50
_cell_measurement_theta_min 2.27
_cell_volume 2300.9(3)
_computing_cell_refinement 'Bruker SMART'
_computing_data_collection 'Bruker SMART'
_computing_data_reduction 'Bruker SAINT'
_computing_molecular_graphics 'Bruker SHELXTL'
_computing_publication_material 'Bruker SHELXTL'
_computing_structure_refinement 'SHELXL-97 (Sheldrick, 1997)'
_computing_structure_solution 'SHELXS-97 (Sheldrick, 1990)'
_diffrn_ambient_temperature 293(2)
_diffrn_measured_fraction_theta_full 0.994
_diffrn_measured_fraction_theta_max 0.994
_diffrn_measurement_device_type 'CCD area detector'
_diffrn_measurement_method 'phi and omega scans'
_diffrn_radiation_monochromator graphite
_diffrn_radiation_source 'fine-focus sealed tube'
_diffrn_radiation_type MoK\a
_diffrn_radiation_wavelength 0.71073
_diffrn_reflns_av_R_equivalents 0.0291
_diffrn_reflns_av_sigmaI/netI 0.0263
_diffrn_reflns_limit_h_max 12
_diffrn_reflns_limit_h_min -14
_diffrn_reflns_limit_k_max 14
_diffrn_reflns_limit_k_min -14
_diffrn_reflns_limit_l_max 23
_diffrn_reflns_limit_l_min -23
_diffrn_reflns_number 19580
_diffrn_reflns_theta_full 27.60
_diffrn_reflns_theta_max 27.60
_diffrn_reflns_theta_min 2.10
_exptl_absorpt_coefficient_mu 0.100
_exptl_absorpt_correction_T_max 0.9881
_exptl_absorpt_correction_T_min 0.9842
_exptl_absorpt_correction_type multi-scan
_exptl_crystal_colour colorless
_exptl_crystal_density_diffrn 1.070
_exptl_crystal_density_method 'not measured'
_exptl_crystal_description block
_exptl_crystal_F_000 808
_exptl_crystal_size_max 0.16
_exptl_crystal_size_mid 0.15
_exptl_crystal_size_min 0.12
_refine_diff_density_max 0.277
_refine_diff_density_min -0.259
_refine_diff_density_rms 0.048
_refine_ls_extinction_method none
_refine_ls_goodness_of_fit_ref 1.040
_refine_ls_hydrogen_treatment mixed
_refine_ls_matrix_type full
_refine_ls_number_parameters 243
_refine_ls_number_reflns 5305
_refine_ls_number_restraints 7
_refine_ls_restrained_S_all 1.041
_refine_ls_R_factor_all 0.0709
_refine_ls_R_factor_gt 0.0490
_refine_ls_shift/su_max 0.006
_refine_ls_shift/su_mean 0.000
_refine_ls_structure_factor_coef Fsqd
_refine_ls_weighting_details 'calc w=1/[\s^2^(Fo^2^)+(0.0844P)^2^+0.3452P] where P=(Fo^2^+2Fc^2^)/3'
_refine_ls_weighting_scheme calc
_refine_ls_wR_factor_gt 0.1380
_refine_ls_wR_factor_ref 0.1561
_reflns_number_gt 3814
_reflns_number_total 5305
_reflns_threshold_expression >2sigma(I)
_cod_data_source_file om6b00327_si_002.cif
_cod_data_source_block 150411a_0m
_cod_depositor_comments
;
The following automatic conversions were performed:

'_symmetry_cell_setting' value 'Monoclinic' changed to 'monoclinic'
according to
/usr/data/users/saulius/crontab/automatic-downloads/rss-feeds/ACS/lib/dictionaries/cif_core.dic
dictionary named 'cif_core.dic' version 2.4.2 from 2011-04-26.

Automatic conversion script
Id: cif_fix_values 4268 2015-11-12 08:31:59Z antanas 

 Adding full bibliography for 4086630--4086636.cif.
;
_cod_original_sg_symbol_H-M P2(1)/n
_cod_database_code 4086636

loop_
_symmetry_equiv_pos_as_xyz
'x, y, z'
'-x+1/2, y+1/2, -z+1/2'
'-x, -y, -z'
'x-1/2, -y-1/2, z-1/2'

loop_
_atom_site_label
_atom_site_type_symbol
_atom_site_fract_x
_atom_site_fract_y
_atom_site_fract_z
_atom_site_U_iso_or_equiv
_atom_site_adp_type
_atom_site_occupancy
_atom_site_symmetry_multiplicity
_atom_site_calc_flag
_atom_site_refinement_flags
Al1 Al 0.88891(4) 0.53425(4) 0.02728(2) 0.04071(15) Uani 1 1 d .
C1 C 0.77788(18) 0.42093(18) 0.06529(12) 0.0659(5) Uani 1 1 d .
H1A H 0.7450 0.4506 0.1102 0.099 Uiso 1 1 calc R
H1B H 0.8186 0.3485 0.0758 0.099 Uiso 1 1 calc R
H1C H 0.7150 0.4076 0.0287 0.099 Uiso 1 1 calc R
C2 C 0.72443(14) 0.72350(15) 0.04758(10) 0.0498(4) Uani 1 1 d .
C3 C 0.63032(16) 0.73055(19) -0.00610(12) 0.0634(5) Uani 1 1 d .
C4 C 0.5204(2) 0.7714(3) 0.01597(16) 0.1019(9) Uani 1 1 d .
H4 H 0.4574 0.7758 -0.0190 0.122 Uiso 1 1 calc R
C5 C 0.5030(2) 0.8051(4) 0.08775(19) 0.1305(13) Uani 1 1 d .
H5 H 0.4293 0.8336 0.1010 0.157 Uiso 1 1 calc R
C6 C 0.5933(2) 0.7971(3) 0.13993(15) 0.1035(9) Uani 1 1 d .
H6 H 0.5803 0.8200 0.1887 0.124 Uiso 1 1 calc R
C7 C 0.70468(17) 0.75537(18) 0.12182(11) 0.0636(5) Uani 1 1 d .
C8 C 0.64295(17) 0.6938(2) -0.08588(11) 0.0684(5) Uani 1 1 d .
H8 H 0.7275 0.6785 -0.0928 0.082 Uiso 1 1 calc R
C9 C 0.5761(2) 0.5792(2) -0.10169(14) 0.0879(7) Uani 1 1 d .
H9A H 0.6002 0.5216 -0.0651 0.132 Uiso 1 1 calc R
H9B H 0.5941 0.5513 -0.1505 0.132 Uiso 1 1 calc R
H9C H 0.4921 0.5926 -0.0994 0.132 Uiso 1 1 calc R
C10 C 0.6042(3) 0.7865(3) -0.14221(17) 0.1176(11) Uani 1 1 d .
H10A H 0.5214 0.8036 -0.1370 0.176 Uiso 1 1 calc R
H10B H 0.6166 0.7581 -0.1917 0.176 Uiso 1 1 calc R
H10C H 0.6500 0.8565 -0.1336 0.176 Uiso 1 1 calc R
C11 C 0.79915(19) 0.74431(19) 0.18362(11) 0.0669(5) Uani 1 1 d .
H11 H 0.8701 0.7102 0.1621 0.080 Uiso 1 1 calc R
C12 C 0.8342(3) 0.8621(2) 0.21777(15) 0.1052(9) Uani 1 1 d .
H12A H 0.8596 0.9139 0.1793 0.158 Uiso 1 1 calc R
H12B H 0.8981 0.8510 0.2540 0.158 Uiso 1 1 calc R
H12C H 0.7671 0.8956 0.2415 0.158 Uiso 1 1 calc R
C13 C 0.7598(3) 0.6630(3) 0.24496(16) 0.1057(9) Uani 1 1 d .
H13A H 0.6960 0.6988 0.2708 0.159 Uiso 1 1 calc R
H13B H 0.8255 0.6487 0.2794 0.159 Uiso 1 1 calc R
H13C H 0.7332 0.5901 0.2235 0.159 Uiso 1 1 calc R
C14 C 0.92413(15) 0.78242(15) 0.01522(10) 0.0529(4) Uani 1 1 d .
H14A H 1.0035 0.7498 0.0130 0.063 Uiso 1 1 calc R
H14B H 0.9233 0.8328 0.0588 0.063 Uiso 1 1 calc R
C15 C 0.90215(17) 0.85737(17) -0.05261(12) 0.0639(5) Uani 1 1 d .
C16 C 0.9432(3) 0.8423(2) -0.12278(14) 0.0899(7) Uani 1 1 d .
H16 H 0.9889 0.7799 -0.1388 0.108 Uiso 1 1 calc R
C17 C 0.9041(4) 0.9380(4) -0.16629(19) 0.1228(12) Uani 1 1 d .
H17 H 0.9172 0.9492 -0.2167 0.147 Uiso 1 1 calc R
C18 C 0.8452(3) 1.0094(3) -0.1226(2) 0.1134(11) Uani 1 1 d .
H18 H 0.8117 1.0808 -0.1372 0.136 Uiso 1 1 calc R
C19 C 0.7864(3) 1.0153(2) 0.01066(19) 0.1075(10) Uani 1 1 d U
H19A H 0.7585 1.0922 -0.0031 0.161 Uiso 1 1 calc R
H19B H 0.8436 1.0215 0.0515 0.161 Uiso 1 1 calc R
H19C H 0.7206 0.9682 0.0254 0.161 Uiso 1 1 calc R
C20 C 1.10856(19) 0.5272(2) 0.13093(10) 0.0690(6) Uani 1 1 d .
H20 H 1.1767 0.4740 0.1286 0.083 Uiso 1 1 calc R
C21 C 1.0395(3) 0.4852(2) 0.19366(11) 0.1013(9) Uani 1 1 d .
H21A H 0.9710 0.5342 0.1989 0.152 Uiso 1 1 calc R
H21B H 1.0881 0.4880 0.2387 0.152 Uiso 1 1 calc R
H21C H 1.0145 0.4059 0.1843 0.152 Uiso 1 1 calc R
C22 C 1.1600(3) 0.6452(2) 0.13986(13) 0.0962(8) Uani 1 1 d .
H22A H 1.2058 0.6635 0.0973 0.144 Uiso 1 1 calc R
H22B H 1.2105 0.6475 0.1841 0.144 Uiso 1 1 calc R
H22C H 1.0972 0.7016 0.1440 0.144 Uiso 1 1 calc R
N1 N 0.84029(11) 0.68477(11) 0.02660(7) 0.0437(3) Uani 1 1 d .
N2 N 0.84124(18) 0.96150(15) -0.05213(12) 0.0804(6) Uani 1 1 d U
O1 O 1.04444(9) 0.51458(10) 0.05991(5) 0.0441(3) Uani 1 1 d .

loop_
_atom_site_aniso_label
_atom_site_aniso_U_11
_atom_site_aniso_U_22
_atom_site_aniso_U_33
_atom_site_aniso_U_23
_atom_site_aniso_U_13
_atom_site_aniso_U_12
Al1 0.0374(3) 0.0445(3) 0.0406(2) 0.00103(18) 0.00633(17) 0.00134(18)
C1 0.0582(11) 0.0685(12) 0.0719(12) 0.0100(10) 0.0153(9) -0.0104(9)
C2 0.0388(8) 0.0495(9) 0.0614(10) -0.0040(7) 0.0045(7) 0.0056(7)
C3 0.0413(9) 0.0734(12) 0.0752(12) -0.0041(10) -0.0004(8) 0.0071(8)
C4 0.0473(12) 0.148(3) 0.110(2) -0.0242(18) -0.0092(12) 0.0299(14)
C5 0.0597(16) 0.198(4) 0.134(3) -0.055(2) 0.0066(16) 0.0516(19)
C6 0.0699(15) 0.145(2) 0.0966(18) -0.0463(18) 0.0138(13) 0.0321(16)
C7 0.0530(10) 0.0679(12) 0.0703(12) -0.0178(9) 0.0100(9) 0.0074(9)
C8 0.0456(10) 0.0956(15) 0.0632(11) 0.0037(11) -0.0075(8) 0.0001(10)
C9 0.0778(15) 0.1051(19) 0.0805(15) -0.0101(14) -0.0010(12) -0.0089(14)
C10 0.122(2) 0.124(2) 0.104(2) 0.0337(18) -0.0412(18) -0.012(2)
C11 0.0699(12) 0.0747(13) 0.0567(10) -0.0148(9) 0.0086(9) 0.0063(10)
C12 0.134(2) 0.0963(19) 0.0840(17) -0.0251(14) -0.0094(16) -0.0181(18)
C13 0.127(2) 0.108(2) 0.0831(17) 0.0050(15) 0.0180(16) -0.0058(18)
C14 0.0407(8) 0.0519(9) 0.0658(10) 0.0039(8) -0.0010(7) -0.0017(7)
C15 0.0569(11) 0.0571(10) 0.0772(13) 0.0138(9) -0.0045(9) -0.0105(9)
C16 0.0978(18) 0.0952(18) 0.0771(15) 0.0185(13) 0.0107(13) -0.0249(14)
C17 0.147(3) 0.128(3) 0.091(2) 0.046(2) -0.017(2) -0.054(2)
C18 0.124(3) 0.0838(19) 0.129(3) 0.0554(19) -0.038(2) -0.0257(18)
C19 0.104(2) 0.0581(14) 0.160(3) 0.0036(16) -0.0061(19) 0.0161(14)
C20 0.0710(13) 0.0911(15) 0.0439(9) -0.0038(9) -0.0125(9) 0.0072(11)
C21 0.167(3) 0.0933(18) 0.0432(11) 0.0060(11) 0.0009(14) -0.0116(18)
C22 0.110(2) 0.112(2) 0.0649(13) -0.0127(13) -0.0201(13) -0.0336(17)
N1 0.0358(7) 0.0449(7) 0.0506(7) -0.0002(5) 0.0045(5) 0.0025(5)
N2 0.0780(12) 0.0561(10) 0.1057(15) 0.0198(10) -0.0163(11) -0.0041(9)
O1 0.0404(6) 0.0550(6) 0.0368(5) -0.0027(4) 0.0007(4) 0.0044(5)

loop_
_atom_type_symbol
_atom_type_description
_atom_type_scat_dispersion_real
_atom_type_scat_dispersion_imag
_atom_type_scat_source
C C 0.0033 0.0016 'International Tables Vol C Tables 4.2.6.8 and 6.1.1.4'
H H 0.0000 0.0000 'International Tables Vol C Tables 4.2.6.8 and 6.1.1.4'
N N 0.0061 0.0033 'International Tables Vol C Tables 4.2.6.8 and 6.1.1.4'
O O 0.0106 0.0060 'International Tables Vol C Tables 4.2.6.8 and 6.1.1.4'
Al Al 0.0645 0.0514 'International Tables Vol C Tables 4.2.6.8 and 6.1.1.4'

loop_
_geom_angle_atom_site_label_1
_geom_angle_atom_site_label_2
_geom_angle_atom_site_label_3
_geom_angle
_geom_angle_site_symmetry_1
_geom_angle_site_symmetry_3
N1 Al1 O1 113.81(6) . .
N1 Al1 O1 114.49(6) . 3_765
O1 Al1 O1 79.72(5) . 3_765
N1 Al1 C1 115.97(8) . .
O1 Al1 C1 115.15(8) . .
O1 Al1 C1 112.59(8) 3_765 .
N1 Al1 Al1 122.20(5) . 3_765
O1 Al1 Al1 39.94(3) . 3_765
O1 Al1 Al1 39.78(3) 3_765 3_765
C1 Al1 Al1 121.80(7) . 3_765
Al1 C1 H1A 109.5 . .
Al1 C1 H1B 109.5 . .
H1A C1 H1B 109.5 . .
Al1 C1 H1C 109.5 . .
H1A C1 H1C 109.5 . .
H1B C1 H1C 109.5 . .
C7 C2 C3 119.50(16) . .
C7 C2 N1 120.19(15) . .
C3 C2 N1 120.32(15) . .
C4 C3 C2 118.6(2) . .
C4 C3 C8 118.66(19) . .
C2 C3 C8 122.74(16) . .
C5 C4 C3 121.4(2) . .
C5 C4 H4 119.3 . .
C3 C4 H4 119.3 . .
C6 C5 C4 120.1(2) . .
C6 C5 H5 119.9 . .
C4 C5 H5 119.9 . .
C5 C6 C7 121.3(2) . .
C5 C6 H6 119.3 . .
C7 C6 H6 119.3 . .
C6 C7 C2 119.0(2) . .
C6 C7 C11 118.21(19) . .
C2 C7 C11 122.78(16) . .
C3 C8 C10 114.0(2) . .
C3 C8 C9 110.59(18) . .
C10 C8 C9 110.18(19) . .
C3 C8 H8 107.3 . .
C10 C8 H8 107.3 . .
C9 C8 H8 107.3 . .
C8 C9 H9A 109.5 . .
C8 C9 H9B 109.5 . .
H9A C9 H9B 109.5 . .
C8 C9 H9C 109.5 . .
H9A C9 H9C 109.5 . .
H9B C9 H9C 109.5 . .
C8 C10 H10A 109.5 . .
C8 C10 H10B 109.5 . .
H10A C10 H10B 109.5 . .
C8 C10 H10C 109.5 . .
H10A C10 H10C 109.5 . .
H10B C10 H10C 109.5 . .
C7 C11 C13 111.5(2) . .
C7 C11 C12 112.7(2) . .
C13 C11 C12 109.0(2) . .
C7 C11 H11 107.8 . .
C13 C11 H11 107.8 . .
C12 C11 H11 107.8 . .
C11 C12 H12A 109.5 . .
C11 C12 H12B 109.5 . .
H12A C12 H12B 109.5 . .
C11 C12 H12C 109.5 . .
H12A C12 H12C 109.5 . .
H12B C12 H12C 109.5 . .
C11 C13 H13A 109.5 . .
C11 C13 H13B 109.5 . .
H13A C13 H13B 109.5 . .
C11 C13 H13C 109.5 . .
H13A C13 H13C 109.5 . .
H13B C13 H13C 109.5 . .
N1 C14 C15 117.00(14) . .
N1 C14 H14A 108.0 . .
C15 C14 H14A 108.0 . .
N1 C14 H14B 108.0 . .
C15 C14 H14B 108.0 . .
H14A C14 H14B 107.3 . .
C16 C15 N2 107.5(2) . .
C16 C15 C14 128.6(2) . .
N2 C15 C14 123.8(2) . .
C15 C16 C17 107.8(3) . .
C15 C16 H16 126.1 . .
C17 C16 H16 126.1 . .
C18 C17 C16 107.6(3) . .
C18 C17 H17 126.2 . .
C16 C17 H17 126.2 . .
C17 C18 N2 109.4(3) . .
C17 C18 H18 125.3 . .
N2 C18 H18 125.3 . .
N2 C19 H19A 109.5 . .
N2 C19 H19B 109.5 . .
H19A C19 H19B 109.5 . .
N2 C19 H19C 109.5 . .
H19A C19 H19C 109.5 . .
H19B C19 H19C 109.5 . .
O1 C20 C22 111.60(17) . .
O1 C20 C21 112.37(19) . .
C22 C20 C21 115.6(2) . .
O1 C20 H20 105.4 . .
C22 C20 H20 105.4 . .
C21 C20 H20 105.4 . .
C20 C21 H21A 109.5 . .
C20 C21 H21B 109.5 . .
H21A C21 H21B 109.5 . .
C20 C21 H21C 109.5 . .
H21A C21 H21C 109.5 . .
H21B C21 H21C 109.5 . .
C20 C22 H22A 109.5 . .
C20 C22 H22B 109.5 . .
H22A C22 H22B 109.5 . .
C20 C22 H22C 109.5 . .
H22A C22 H22C 109.5 . .
H22B C22 H22C 109.5 . .
C2 N1 C14 113.18(13) . .
C2 N1 Al1 124.64(11) . .
C14 N1 Al1 121.56(10) . .
C15 N2 C18 107.7(3) . .
C15 N2 C19 127.0(2) . .
C18 N2 C19 125.2(3) . .
C20 O1 Al1 134.89(11) . .
C20 O1 Al1 124.81(11) . 3_765
Al1 O1 Al1 100.28(5) . 3_765

loop_
_geom_bond_atom_site_label_1
_geom_bond_atom_site_label_2
_geom_bond_distance
_geom_bond_site_symmetry_2
Al1 N1 1.8015(14) .
Al1 O1 1.8390(11) .
Al1 O1 1.8453(11) 3_765
Al1 C1 1.9386(18) .
Al1 Al1 2.8281(9) 3_765
C1 H1A 0.9600 .
C1 H1B 0.9600 .
C1 H1C 0.9600 .
C2 C7 1.406(2) .
C2 C3 1.408(2) .
C2 N1 1.4396(19) .
C3 C4 1.393(3) .
C3 C8 1.503(3) .
C4 C5 1.365(4) .
C4 H4 0.9300 .
C5 C6 1.359(4) .
C5 H5 0.9300 .
C6 C7 1.390(3) .
C6 H6 0.9300 .
C7 C11 1.513(3) .
C8 C10 1.515(3) .
C8 C9 1.530(3) .
C8 H8 0.9800 .
C9 H9A 0.9600 .
C9 H9B 0.9600 .
C9 H9C 0.9600 .
C10 H10A 0.9600 .
C10 H10B 0.9600 .
C10 H10C 0.9600 .
C11 C13 1.517(3) .
C11 C12 1.522(3) .
C11 H11 0.9800 .
C12 H12A 0.9600 .
C12 H12B 0.9600 .
C12 H12C 0.9600 .
C13 H13A 0.9600 .
C13 H13B 0.9600 .
C13 H13C 0.9600 .
C14 N1 1.478(2) .
C14 C15 1.500(2) .
C14 H14A 0.9700 .
C14 H14B 0.9700 .
C15 C16 1.368(3) .
C15 N2 1.371(3) .
C16 C17 1.403(4) .
C16 H16 0.9300 .
C17 C18 1.326(5) .
C17 H17 0.9300 .
C18 N2 1.379(4) .
C18 H18 0.9300 .
C19 N2 1.441(4) .
C19 H19A 0.9600 .
C19 H19B 0.9600 .
C19 H19C 0.9600 .
C20 O1 1.4485(19) .
C20 C22 1.471(3) .
C20 C21 1.471(3) .
C20 H20 0.9800 .
C21 H21A 0.9600 .
C21 H21B 0.9600 .
C21 H21C 0.9600 .
C22 H22A 0.9600 .
C22 H22B 0.9600 .
C22 H22C 0.9600 .
O1 Al1 1.8453(11) 3_765
